data_4518338
loop_
_publ_author_name
'He, Jian'
'Bai, Zhi-Qin'
'Yuan, Pan-Feng'
'Wu, Li-Zhu'
'Liu, Qiang'

_publ_section_title
;
 Highly Efficient Iridium-Based Photosensitizers for
 Thia-Patern\`o--B\"uchi Reaction and Aza-Photocyclization
;
_journal_name_full 'ACS Catalysis'
_journal_page_first 446
_journal_page_last 455
_journal_paper_doi 10.1021/acscatal.0c05005
_journal_year 2020
_chemical_formula_moiety 'C38 H21 F10 Ir N5, F6 P'
_chemical_formula_sum 'C38 H21 F16 Ir N5 P'
_chemical_formula_weight 1074.77
_space_group_crystal_system monoclinic
_space_group_IT_number 15
_space_group_name_Hall '-C 2yc'
_space_group_name_H-M_alt 'C 1 2/c 1'
_atom_sites_solution_hydrogens geom
_atom_sites_solution_primary direct
_audit_creation_date 2018-11-02
_audit_creation_method
;
Olex2 1.2
(compiled 2018.05.29 svn.r3508 for OlexSys, GUI svn.r5506)
;
_cell_angle_alpha 90
_cell_angle_beta 107.830(6)
_cell_angle_gamma 90
_cell_formula_units_Z 8
_cell_length_a 20.2832(11)
_cell_length_b 20.7079(9)
_cell_length_c 18.8839(11)
_cell_measurement_reflns_used 2859
_cell_measurement_temperature 293.94(10)
_cell_measurement_theta_max 26.4190
_cell_measurement_theta_min 3.7910
_cell_volume 7550.7(7)
_computing_cell_refinement
;
CrysAlisPro, Agilent Technologies,
Version 1.171.36.28 (release 01-02-2013 CrysAlis171 .NET)
(compiled Feb  1 2013,16:14:44)
;
_computing_data_collection
;
CrysAlisPro, Agilent Technologies,
Version 1.171.36.28 (release 01-02-2013 CrysAlis171 .NET)
(compiled Feb  1 2013,16:14:44)
;
_computing_data_reduction
;
CrysAlisPro, Agilent Technologies,
Version 1.171.36.28 (release 01-02-2013 CrysAlis171 .NET)
(compiled Feb  1 2013,16:14:44)
;
_computing_molecular_graphics 'Olex2 (Dolomanov et al., 2009)'
_computing_publication_material 'Olex2 (Dolomanov et al., 2009)'
_computing_structure_refinement 'ShelXL (Sheldrick, 2015)'
_computing_structure_solution 'ShelXS (Sheldrick, 2008)'
_diffrn_ambient_temperature 293.94(10)
_diffrn_detector_area_resol_mean 16.0733
_diffrn_measured_fraction_theta_full 0.997
_diffrn_measured_fraction_theta_max 0.997
_diffrn_measurement_details
;
#__ type_ start__ end____ width___ exp.time_
  1 omega  -84.00  -56.00   1.0000    3.0000
omega____ theta____ kappa____ phi______ frames
    -      -19.5836  178.0000 -180.0000 28

#__ type_ start__ end____ width___ exp.time_
  2 omega  -87.00  -61.00   1.0000    3.0000
omega____ theta____ kappa____ phi______ frames
    -      -19.5836  178.0000 -150.0000 26

#__ type_ start__ end____ width___ exp.time_
  3 omega   28.00   91.00   1.0000    3.0000
omega____ theta____ kappa____ phi______ frames
    -       22.9430   57.0000 -150.0000 63

#__ type_ start__ end____ width___ exp.time_
  4 omega  -38.00   83.00   1.0000    3.0000
omega____ theta____ kappa____ phi______ frames
    -       22.9430   19.0000 -150.0000 121
;
_diffrn_measurement_device_type 'SuperNova, Dual, Cu at zero, Eos'
_diffrn_measurement_method '\w scans'
_diffrn_orient_matrix_UB_11 0.0262967000
_diffrn_orient_matrix_UB_12 -0.0057537000
_diffrn_orient_matrix_UB_13 -0.0168560000
_diffrn_orient_matrix_UB_21 -0.0164564000
_diffrn_orient_matrix_UB_22 0.0216948000
_diffrn_orient_matrix_UB_23 -0.0290933000
_diffrn_orient_matrix_UB_31 0.0196386000
_diffrn_orient_matrix_UB_32 0.0258460000
_diffrn_orient_matrix_UB_33 0.0207091000
_diffrn_radiation_monochromator mirror
_diffrn_radiation_type MoK\a
_diffrn_radiation_wavelength 0.71073
_diffrn_reflns_av_R_equivalents 0.0661
_diffrn_reflns_av_unetI/netI 0.1061
_diffrn_reflns_Laue_measured_fraction_full 0.997
_diffrn_reflns_Laue_measured_fraction_max 0.997
_diffrn_reflns_limit_h_max 25
_diffrn_reflns_limit_h_min -13
_diffrn_reflns_limit_k_max 11
_diffrn_reflns_limit_k_min -25
_diffrn_reflns_limit_l_max 22
_diffrn_reflns_limit_l_min -23
_diffrn_reflns_number 14563
_diffrn_reflns_point_group_measured_fraction_full 0.997
_diffrn_reflns_point_group_measured_fraction_max 0.997
_diffrn_reflns_theta_full 25.242
_diffrn_reflns_theta_max 26.020
_diffrn_reflns_theta_min 3.425
_diffrn_source 'SuperNova (Mo) X-ray Source'
_exptl_absorpt_coefficient_mu 3.696
_exptl_absorpt_correction_T_max 1.00000
_exptl_absorpt_correction_T_min 0.31365
_exptl_absorpt_correction_type multi-scan
_exptl_absorpt_process_details
;
CrysAlisPro, Agilent Technologies,
Version 1.171.36.28 (release 01-02-2013 CrysAlis171 .NET)
(compiled Feb  1 2013,16:14:44)
Empirical absorption correction using spherical harmonics,
 implemented in SCALE3 ABSPACK scaling algorithm.
;
_exptl_crystal_colour 'clear light green'
_exptl_crystal_colour_lustre clear
_exptl_crystal_colour_modifier light
_exptl_crystal_colour_primary green
_exptl_crystal_density_diffrn 1.891
_exptl_crystal_description block
_exptl_crystal_F_000 4160
_exptl_crystal_size_max 0.17
_exptl_crystal_size_mid 0.15
_exptl_crystal_size_min 0.12
_refine_diff_density_max 2.284
_refine_diff_density_min -2.723
_refine_diff_density_rms 0.178
_refine_ls_extinction_method none
_refine_ls_goodness_of_fit_ref 1.050
_refine_ls_hydrogen_treatment constr
_refine_ls_matrix_type full
_refine_ls_number_parameters 550
_refine_ls_number_reflns 7428
_refine_ls_number_restraints 0
_refine_ls_restrained_S_all 1.050
_refine_ls_R_factor_all 0.0812
_refine_ls_R_factor_gt 0.0559
_refine_ls_shift/su_max 0.001
_refine_ls_shift/su_mean 0.000
_refine_ls_structure_factor_coef Fsqd
_refine_ls_weighting_details 'w=1/[\s^2^(Fo^2^)+(0.0437P)^2^] where P=(Fo^2^+2Fc^2^)/3'
_refine_ls_weighting_scheme calc
_refine_ls_wR_factor_gt 0.1163
_refine_ls_wR_factor_ref 0.1365
_reflns_Friedel_coverage 0.000
_reflns_number_gt 5433
_reflns_number_total 7428
_reflns_threshold_expression 'I > 2\s(I)'
_cod_data_source_file cs0c05005_si_006.cif
_cod_data_source_block hej(2)_1029
_cod_database_code 4518338
_shelx_shelxl_version_number 2018/3
_shelx_space_group_comment
;
The symmetry employed for this shelxl refinement is uniquely defined
by the following loop, which should always be used as a source of
symmetry information in preference to the above space-group names.
They are only intended as comments.
;
_shelx_estimated_absorpt_t_max 0.665
_shelx_estimated_absorpt_t_min 0.572
_reflns_odcompleteness_completeness 99.69
_reflns_odcompleteness_iscentric 1
_reflns_odcompleteness_theta 26.32
_olex2_refinement_description
;
1. Fixed Uiso
 At 1.2 times of:
  All C(H) groups
2.a Aromatic/amide H refined with riding coordinates:
 C7(H7), C14(H14), C21(H21), C22(H22), C23(H23), C24(H24), C25(H25), C26(H26),
 C29(H29), C31(H31), C32(H32), C34(H34), C37(H37), C38(H38), C39(H39), C42(H42),
  C54(H54), C56(H56), C61(H61), C67(H67), C0AA(H0AA)
;
_olex2_date_sample_data_collection 2018-10-29
_olex2_submission_special_instructions 'No special instructions were received'

loop_
_space_group_symop_operation_xyz
'x, y, z'
'-x, y, -z+1/2'
'x+1/2, y+1/2, z'
'-x+1/2, y+1/2, -z+1/2'
'-x, -y, -z'
'x, -y, z-1/2'
'-x+1/2, -y+1/2, -z'
'x+1/2, -y+1/2, z-1/2'

loop_
_atom_site_label
_atom_site_type_symbol
_atom_site_fract_x
_atom_site_fract_y
_atom_site_fract_z
_atom_site_U_iso_or_equiv
_atom_site_adp_type
_atom_site_occupancy
_atom_site_site_symmetry_order
_atom_site_calc_flag
_atom_site_refinement_flags_posn
_atom_site_refinement_flags_adp
_atom_site_refinement_flags_occupancy
_atom_site_disorder_assembly
_atom_site_disorder_group
Ir1 Ir 0.25151(2) 0.01877(2) 0.87868(2) 0.02589(12) Uani 1 1 d . . . . .
F1 F 0.3936(5) 0.2151(7) 1.1357(5) 0.230(8) Uani 1 1 d . . . . .
F3AA F 0.3277(7) 0.2745(5) 1.0665(6) 0.179(5) Uani 1 1 d . . . . .
F13 F 0.4516(3) 0.1309(3) 0.8003(3) 0.0742(19) Uani 1 1 d . . . . .
F15 F 0.1349(4) 0.2318(3) 0.7298(4) 0.089(2) Uani 1 1 d . . . . .
F18 F 0.0138(3) 0.0379(3) 0.6690(3) 0.0725(19) Uani 1 1 d . . . . .
F35 F 0.3430(3) -0.0380(4) 0.6445(3) 0.079(2) Uani 1 1 d . . . . .
F46 F 0.1296(5) -0.2694(4) 0.8052(6) 0.149(4) Uani 1 1 d . . . . .
F47 F 0.1952(6) -0.2542(4) 0.7431(6) 0.145(4) Uani 1 1 d . . . . .
F57 F 0.2305(5) -0.2431(3) 0.8568(6) 0.169(5) Uani 1 1 d . . . . .
F66 F 0.2898(6) 0.1998(7) 1.0979(6) 0.189(6) Uani 1 1 d . . . . .
N3 N 0.1931(3) 0.0178(3) 0.9560(3) 0.0288(15) Uani 1 1 d . . . . .
N5 N 0.1880(3) -0.0527(4) 0.8211(3) 0.0322(16) Uani 1 1 d . . . . .
N6 N 0.3062(3) -0.0478(3) 0.9652(3) 0.0325(16) Uani 1 1 d . . . . .
N9 N 0.3143(3) 0.0945(3) 0.9260(4) 0.0341(16) Uani 1 1 d . . . . .
N12 N 0.2685(3) -0.0628(3) 1.0123(3) 0.0348(16) Uani 1 1 d . . . . .
C0AA C 0.4585(5) -0.1488(6) 0.8527(6) 0.062(3) Uani 1 1 d . . . . .
H0AA H 0.463055 -0.185208 0.825774 0.074 Uiso 1 1 calc R . . . .
C1AA C 0.0710(5) 0.0700(6) 0.7102(5) 0.049(3) Uani 1 1 d . . . . .
C2 C 0.3102(4) 0.0238(4) 0.8102(5) 0.034(2) Uani 1 1 d . . . . .
C2AA C 0.3428(7) 0.2117(8) 1.0833(10) 0.100(6) Uani 1 1 d . . . . .
C4 C 0.1827(4) 0.0717(5) 0.8032(4) 0.037(2) Uani 1 1 d . . . . .
C7 C 0.3062(4) -0.0138(5) 0.7485(5) 0.038(2) Uani 1 1 d . . . . .
H7 H 0.274554 -0.047518 0.735692 0.046 Uiso 1 1 calc R . . . .
C8 C 0.2115(4) -0.0220(4) 1.0121(5) 0.034(2) Uani 1 1 d . . . . .
C11 C 0.3521(5) 0.1787(5) 1.0157(5) 0.048(2) Uani 1 1 d . . . . .
C14 C 0.4906(4) -0.0423(5) 0.8914(5) 0.048(2) Uani 1 1 d . . . . .
H14 H 0.518263 -0.006447 0.891638 0.058 Uiso 1 1 calc R . . . .
C16 C 0.3622(4) 0.1130(4) 0.8931(4) 0.0329(19) Uani 1 1 d . . . . .
C19 C 0.3590(4) 0.0751(4) 0.8276(4) 0.0323(19) Uani 1 1 d . . . . .
C20 C 0.4024(4) 0.0844(5) 0.7829(5) 0.044(2) Uani 1 1 d . . . . .
C21 C 0.2921(5) -0.1177(5) 1.0504(5) 0.058(3) Uani 1 1 d . . . . .
H21 H 0.275322 -0.137317 1.085737 0.070 Uiso 1 1 calc R . . . .
C22 C 0.4003(5) 0.1984(5) 0.9832(6) 0.060(3) Uani 1 1 d . . . . .
H22 H 0.429346 0.233298 1.001801 0.072 Uiso 1 1 calc R . . . .
C23 C 0.2029(4) -0.1165(4) 0.8306(5) 0.040(2) Uani 1 1 d . . . . .
H23 H 0.244306 -0.129551 0.864856 0.048 Uiso 1 1 calc R . . . .
C24 C 0.3106(4) 0.1267(4) 0.9869(5) 0.037(2) Uani 1 1 d . . . . .
H24 H 0.278767 0.113122 1.010240 0.045 Uiso 1 1 calc R . . . .
C25 C 0.4974(5) -0.0958(6) 0.8523(6) 0.056(3) Uani 1 1 d . . . . .
H25 H 0.528802 -0.095879 0.825318 0.067 Uiso 1 1 calc R . . . .
C26 C 0.1814(5) -0.0267(5) 1.0681(5) 0.053(3) Uani 1 1 d . . . . .
H26 H 0.197811 -0.055442 1.107444 0.064 Uiso 1 1 calc R . . . .
C29 C 0.1256(6) 0.0132(6) 1.0629(6) 0.066(3) Uani 1 1 d . . . . .
H29 H 0.102620 0.011377 1.098619 0.079 Uiso 1 1 calc R . . . .
C31 C 0.3454(5) -0.1386(5) 1.0266(5) 0.052(3) Uani 1 1 d . . . . .
H31 H 0.371751 -0.175619 1.042413 0.062 Uiso 1 1 calc R . . . .
C32 C 0.4434(4) -0.0405(5) 0.9309(5) 0.043(2) Uani 1 1 d . . . . .
H32 H 0.438796 -0.003363 0.956664 0.051 Uiso 1 1 calc R . . . .
C33 C 0.4025(4) -0.0949(4) 0.9317(4) 0.0330(19) Uani 1 1 d . . . . .
C34 C 0.1388(4) 0.0569(5) 0.9522(5) 0.046(2) Uani 1 1 d . . . . .
H34 H 0.124319 0.085695 0.912659 0.055 Uiso 1 1 calc R . . . .
C36 C 0.1309(6) 0.1669(5) 0.7401(6) 0.061(3) Uani 1 1 d . . . . .
C37 C 0.4043(5) 0.1647(5) 0.9220(5) 0.056(3) Uani 1 1 d . . . . .
H37 H 0.436840 0.177439 0.899089 0.067 Uiso 1 1 calc R . . . .
C38 C 0.3970(5) 0.0468(5) 0.7221(6) 0.053(3) Uani 1 1 d . . . . .
H38 H 0.425297 0.053684 0.692240 0.064 Uiso 1 1 calc R . . . .
C39 C 0.4117(4) -0.1488(5) 0.8933(5) 0.049(2) Uani 1 1 d . . . . .
H39 H 0.386206 -0.185859 0.894447 0.059 Uiso 1 1 calc R . . . .
C40 C 0.1581(5) -0.1619(5) 0.7908(5) 0.044(2) Uani 1 1 d . . . . .
C41 C 0.3532(4) -0.0944(4) 0.9742(4) 0.034(2) Uani 1 1 d . . . . .
C42 C 0.1041(5) 0.0560(6) 1.0039(6) 0.060(3) Uani 1 1 d . . . . .
H42 H 0.066880 0.083519 0.999524 0.072 Uiso 1 1 calc R . . . .
C43 C 0.1282(4) -0.0334(5) 0.7697(4) 0.036(2) Uani 1 1 d . . . . .
C53 C 0.1789(7) -0.2314(6) 0.8012(9) 0.081(4) Uani 1 1 d . . . . .
C54 C 0.0819(4) -0.0792(6) 0.7297(5) 0.053(3) Uani 1 1 d . . . . .
H54 H 0.040489 -0.066242 0.695330 0.064 Uiso 1 1 calc R . . . .
C56 C 0.0726(6) 0.1349(6) 0.6990(5) 0.066(3) Uani 1 1 d . . . . .
H56 H 0.036016 0.156390 0.665258 0.079 Uiso 1 1 calc R . . . .
C60 C 0.3486(5) -0.0013(6) 0.7065(5) 0.050(3) Uani 1 1 d . . . . .
C61 C 0.1855(5) 0.1388(4) 0.7918(4) 0.043(2) Uani 1 1 d . . . . .
H61 H 0.223463 0.163097 0.818752 0.051 Uiso 1 1 calc R . . . .
C62 C 0.1247(4) 0.0356(4) 0.7597(4) 0.033(2) Uani 1 1 d . . . . .
C67 C 0.0971(5) -0.1444(5) 0.7410(5) 0.053(3) Uani 1 1 d . . . . .
H67 H 0.066067 -0.175514 0.714843 0.063 Uiso 1 1 calc R . . . .
P1 P 0.05752(16) -0.17051(16) 0.9618(2) 0.0663(9) Uani 1 1 d . . . . .
F2 F 0.0594(5) -0.1258(7) 1.0252(5) 0.179(5) Uani 1 1 d . . . . .
F3 F 0.0618(7) -0.1109(6) 0.9160(6) 0.202(6) Uani 1 1 d . . . . .
F4 F 0.0479(6) -0.2273(7) 1.0043(9) 0.260(9) Uani 1 1 d . . . . .
F5 F 0.0505(5) -0.2110(8) 0.8923(8) 0.240(8) Uani 1 1 d . . . . .
F51 F -0.0236(4) -0.1664(4) 0.9308(4) 0.120(3) Uani 1 1 d . . . . .
F58 F 0.1348(4) -0.1734(6) 0.9866(7) 0.190(5) Uani 1 1 d . . . . .

loop_
_atom_site_aniso_label
_atom_site_aniso_U_11
_atom_site_aniso_U_22
_atom_site_aniso_U_33
_atom_site_aniso_U_23
_atom_site_aniso_U_13
_atom_site_aniso_U_12
Ir1 0.02464(19) 0.02438(19) 0.02748(19) 0.00075(14) 0.00625(13) 0.00311(14)
F1 0.147(8) 0.376(19) 0.109(7) -0.147(10) -0.049(6) 0.153(10)
F3AA 0.307(15) 0.081(7) 0.162(9) -0.051(7) 0.091(10) 0.035(9)
F13 0.059(4) 0.079(5) 0.094(5) 0.008(4) 0.039(3) -0.020(4)
F15 0.122(6) 0.046(4) 0.086(5) 0.023(4) 0.014(4) 0.032(4)
F18 0.040(3) 0.100(5) 0.059(4) 0.004(4) -0.011(3) 0.014(4)
F35 0.083(4) 0.115(6) 0.052(4) -0.021(4) 0.038(3) 0.014(4)
F46 0.171(8) 0.048(5) 0.237(11) -0.005(6) 0.077(8) -0.029(6)
F47 0.225(10) 0.081(6) 0.154(9) -0.019(6) 0.097(8) 0.031(7)
F57 0.179(8) 0.031(4) 0.202(10) -0.011(5) -0.080(8) 0.005(5)
F66 0.186(10) 0.223(14) 0.200(11) -0.168(11) 0.122(9) -0.089(10)
N3 0.025(3) 0.034(4) 0.027(3) 0.005(3) 0.008(3) 0.003(3)
N5 0.023(3) 0.039(4) 0.034(4) 0.003(3) 0.007(3) 0.001(3)
N6 0.027(4) 0.036(4) 0.028(4) 0.003(3) -0.002(3) 0.004(3)
N9 0.019(3) 0.035(4) 0.047(4) 0.004(4) 0.008(3) 0.004(3)
N12 0.040(4) 0.036(4) 0.031(4) 0.010(3) 0.015(3) 0.006(4)
C0AA 0.049(6) 0.059(7) 0.076(8) -0.022(6) 0.019(5) 0.011(6)
C1AA 0.042(6) 0.074(8) 0.028(5) 0.006(5) 0.004(4) 0.014(6)
C2 0.034(5) 0.031(5) 0.037(5) 0.018(4) 0.009(4) 0.016(4)
C2AA 0.045(7) 0.103(12) 0.145(14) -0.086(11) 0.021(8) -0.005(8)
C4 0.035(5) 0.048(6) 0.030(4) 0.007(4) 0.014(3) 0.017(5)
C7 0.031(5) 0.050(6) 0.035(5) 0.001(4) 0.010(4) 0.010(4)
C8 0.031(5) 0.039(5) 0.036(5) -0.006(4) 0.014(4) -0.006(4)
C11 0.043(5) 0.038(6) 0.055(6) -0.013(5) 0.003(4) 0.004(5)
C14 0.037(5) 0.043(6) 0.066(7) 0.001(5) 0.018(5) -0.007(5)
C16 0.030(4) 0.026(4) 0.040(5) -0.004(4) 0.007(4) -0.004(4)
C19 0.025(4) 0.029(4) 0.044(5) 0.012(4) 0.011(3) 0.004(4)
C20 0.032(5) 0.047(6) 0.054(6) 0.003(5) 0.014(4) 0.010(5)
C21 0.071(7) 0.046(6) 0.054(6) 0.019(5) 0.014(5) 0.001(6)
C22 0.057(6) 0.035(6) 0.085(8) -0.011(6) 0.017(6) -0.026(5)
C23 0.037(5) 0.041(5) 0.035(5) -0.006(4) 0.002(4) -0.003(4)
C24 0.039(5) 0.026(5) 0.041(5) 0.000(4) 0.004(4) 0.004(4)
C25 0.036(5) 0.069(8) 0.065(7) -0.002(6) 0.018(5) -0.002(6)
C26 0.059(6) 0.068(7) 0.040(5) 0.001(5) 0.027(5) -0.010(6)
C29 0.065(8) 0.084(9) 0.065(7) -0.002(7) 0.044(6) 0.008(7)
C31 0.041(5) 0.042(6) 0.066(7) 0.028(5) 0.009(5) 0.017(5)
C32 0.033(5) 0.038(5) 0.051(6) -0.005(5) 0.004(4) 0.000(4)
C33 0.023(4) 0.029(5) 0.041(5) -0.001(4) 0.002(3) 0.004(4)
C34 0.042(5) 0.055(6) 0.044(5) 0.003(5) 0.018(4) 0.015(5)
C36 0.091(8) 0.040(6) 0.049(6) 0.006(5) 0.018(6) 0.039(6)
C37 0.059(6) 0.054(7) 0.056(6) -0.001(6) 0.021(5) -0.012(6)
C38 0.048(6) 0.063(7) 0.058(6) 0.022(6) 0.031(5) 0.020(6)
C39 0.035(5) 0.040(5) 0.073(7) -0.015(5) 0.017(5) -0.005(5)
C40 0.047(6) 0.040(5) 0.042(5) -0.012(5) 0.011(4) -0.019(5)
C41 0.020(4) 0.038(5) 0.032(4) 0.002(4) -0.008(3) 0.006(4)
C42 0.055(6) 0.063(7) 0.072(7) -0.009(6) 0.036(5) 0.017(6)
C43 0.019(4) 0.060(6) 0.028(4) 0.001(4) 0.005(3) 0.000(4)
C53 0.073(9) 0.049(8) 0.103(11) -0.026(8) 0.003(8) -0.020(7)
C54 0.030(5) 0.077(8) 0.045(6) 0.002(6) -0.001(4) -0.003(5)
C56 0.062(7) 0.090(9) 0.039(6) 0.018(6) 0.007(5) 0.047(7)
C60 0.046(6) 0.066(7) 0.040(6) 0.006(5) 0.014(5) 0.014(6)
C61 0.060(6) 0.034(5) 0.029(4) 0.011(4) 0.007(4) 0.013(5)
C62 0.029(4) 0.045(5) 0.026(4) -0.002(4) 0.009(3) 0.009(4)
C67 0.057(6) 0.041(6) 0.053(6) -0.013(5) 0.007(5) -0.029(5)
P1 0.065(2) 0.0484(17) 0.082(2) 0.0053(18) 0.0171(16) 0.0105(17)
F2 0.176(9) 0.247(14) 0.123(8) -0.093(9) 0.058(6) -0.035(10)
F3 0.255(13) 0.166(11) 0.166(10) 0.094(9) 0.039(9) -0.043(10)
F4 0.204(12) 0.214(14) 0.281(16) 0.175(13) -0.049(11) -0.094(11)
F5 0.135(8) 0.279(17) 0.294(16) -0.217(15) 0.051(9) -0.016(10)
F51 0.084(5) 0.126(7) 0.133(7) -0.009(6) 0.006(5) 0.030(5)
F58 0.047(4) 0.193(12) 0.299(13) -0.025(11) 0.007(6) 0.007(6)

loop_
_atom_type_symbol
_atom_type_description
_atom_type_scat_dispersion_real
_atom_type_scat_dispersion_imag
_atom_type_scat_source
C C 0.0033 0.0016 'International Tables Vol C Tables 4.2.6.8 and 6.1.1.4'
H H 0.0000 0.0000 'International Tables Vol C Tables 4.2.6.8 and 6.1.1.4'
F F 0.0171 0.0103 'International Tables Vol C Tables 4.2.6.8 and 6.1.1.4'
Ir Ir -1.4442 7.9887 'International Tables Vol C Tables 4.2.6.8 and 6.1.1.4'
N N 0.0061 0.0033 'International Tables Vol C Tables 4.2.6.8 and 6.1.1.4'
P P 0.1023 0.0942 'International Tables Vol C Tables 4.2.6.8 and 6.1.1.4'

loop_
_geom_angle_atom_site_label_1
_geom_angle_atom_site_label_2
_geom_angle_atom_site_label_3
_geom_angle
_geom_angle_site_symmetry_1
_geom_angle_site_symmetry_3
_geom_angle_publ_flag
N3 Ir1 N6 75.1(2) . . ?
N5 Ir1 N3 88.0(2) . . ?
N5 Ir1 N6 92.0(3) . . ?
N5 Ir1 N9 174.1(3) . . ?
N9 Ir1 N3 96.3(3) . . ?
N9 Ir1 N6 93.0(3) . . ?
C2 Ir1 N3 176.4(3) . . ?
C2 Ir1 N5 95.5(3) . . ?
C2 Ir1 N6 104.5(3) . . ?
C2 Ir1 N9 80.2(3) . . ?
C4 Ir1 N3 94.6(3) . . ?
C4 Ir1 N5 80.1(3) . . ?
C4 Ir1 N6 167.3(3) . . ?
C4 Ir1 N9 95.5(3) . . ?
C4 Ir1 C2 86.3(3) . . ?
C8 N3 Ir1 118.6(5) . . ?
C8 N3 C34 116.6(7) . . ?
C34 N3 Ir1 124.8(6) . . ?
C23 N5 Ir1 123.9(5) . . ?
C23 N5 C43 119.7(8) . . ?
C43 N5 Ir1 116.5(6) . . ?
N12 N6 Ir1 112.0(5) . . ?
C41 N6 Ir1 137.6(6) . . ?
C41 N6 N12 105.8(7) . . ?
C16 N9 Ir1 116.9(6) . . ?
C24 N9 Ir1 124.2(6) . . ?
C24 N9 C16 118.9(7) . . ?
N6 N12 C8 118.3(6) . . ?
C21 N12 N6 111.0(8) . . ?
C21 N12 C8 130.7(8) . . ?
C25 C0AA H0AA 120.0 . . ?
C25 C0AA C39 120.0(10) . . ?
C39 C0AA H0AA 120.0 . . ?
F18 C1AA C56 116.9(9) . . ?
F18 C1AA C62 119.3(10) . . ?
C56 C1AA C62 123.9(10) . . ?
C7 C2 Ir1 128.3(7) . . ?
C7 C2 C19 118.1(8) . . ?
C19 C2 Ir1 113.5(6) . . ?
F1 C2AA F3AA 102.4(14) . . ?
F1 C2AA F66 115.1(19) . . ?
F1 C2AA C11 115.3(11) . . ?
F3AA C2AA C11 108.3(15) . . ?
F66 C2AA F3AA 95.5(13) . . ?
F66 C2AA C11 116.7(11) . . ?
C61 C4 Ir1 126.8(7) . . ?
C61 C4 C62 119.6(8) . . ?
C62 C4 Ir1 113.5(7) . . ?
C2 C7 H7 120.0 . . ?
C60 C7 C2 120.0(9) . . ?
C60 C7 H7 120.0 . . ?
N3 C8 N12 113.9(7) . . ?
N3 C8 C26 125.8(9) . . ?
C26 C8 N12 120.3(8) . . ?
C22 C11 C2AA 122.4(10) . . ?
C22 C11 C24 119.6(9) . . ?
C24 C11 C2AA 118.0(10) . . ?
C25 C14 H14 119.4 . . ?
C25 C14 C32 121.1(10) . . ?
C32 C14 H14 119.4 . . ?
N9 C16 C19 112.7(7) . . ?
N9 C16 C37 118.9(8) . . ?
C37 C16 C19 128.3(8) . . ?
C2 C19 C16 116.6(7) . . ?
C20 C19 C2 119.0(8) . . ?
C20 C19 C16 124.3(8) . . ?
F13 C20 C19 120.3(8) . . ?
F13 C20 C38 118.3(8) . . ?
C38 C20 C19 121.5(9) . . ?
N12 C21 H21 126.9 . . ?
N12 C21 C31 106.2(9) . . ?
C31 C21 H21 126.9 . . ?
C11 C22 H22 121.3 . . ?
C11 C22 C37 117.4(9) . . ?
C37 C22 H22 121.3 . . ?
N5 C23 H23 119.5 . . ?
N5 C23 C40 121.0(8) . . ?
C40 C23 H23 119.5 . . ?
N9 C24 C11 122.5(9) . . ?
N9 C24 H24 118.8 . . ?
C11 C24 H24 118.8 . . ?
C0AA C25 C14 120.1(9) . . ?
C0AA C25 H25 120.0 . . ?
C14 C25 H25 120.0 . . ?
C8 C26 H26 121.6 . . ?
C8 C26 C29 116.7(10) . . ?
C29 C26 H26 121.6 . . ?
C26 C29 H29 120.4 . . ?
C26 C29 C42 119.2(9) . . ?
C42 C29 H29 120.4 . . ?
C21 C31 H31 126.3 . . ?
C21 C31 C41 107.5(8) . . ?
C41 C31 H31 126.3 . . ?
C14 C32 H32 120.2 . . ?
C14 C32 C33 119.6(9) . . ?
C33 C32 H32 120.2 . . ?
C32 C33 C41 120.5(8) . . ?
C39 C33 C32 118.0(8) . . ?
C39 C33 C41 121.5(8) . . ?
N3 C34 H34 118.5 . . ?
N3 C34 C42 122.9(9) . . ?
C42 C34 H34 118.5 . . ?
F15 C36 C56 118.3(10) . . ?
F15 C36 C61 116.9(11) . . ?
C61 C36 C56 124.7(10) . . ?
C16 C37 H37 118.7 . . ?
C22 C37 C16 122.6(9) . . ?
C22 C37 H37 118.7 . . ?
C20 C38 H38 121.2 . . ?
C20 C38 C60 117.7(9) . . ?
C60 C38 H38 121.2 . . ?
C0AA C39 H39 119.4 . . ?
C33 C39 C0AA 121.2(10) . . ?
C33 C39 H39 119.4 . . ?
C23 C40 C53 118.5(9) . . ?
C67 C40 C23 120.8(9) . . ?
C67 C40 C53 120.6(9) . . ?
N6 C41 C31 109.6(7) . . ?
N6 C41 C33 121.3(8) . . ?
C31 C41 C33 129.2(8) . . ?
C29 C42 H42 120.6 . . ?
C34 C42 C29 118.7(10) . . ?
C34 C42 H42 120.6 . . ?
N5 C43 C54 119.7(9) . . ?
N5 C43 C62 112.5(7) . . ?
C54 C43 C62 127.6(8) . . ?
F46 C53 F47 103.1(10) . . ?
F46 C53 C40 113.6(11) . . ?
F47 C53 C40 111.5(12) . . ?
F57 C53 F46 107.2(14) . . ?
F57 C53 F47 105.5(13) . . ?
F57 C53 C40 115.0(10) . . ?
C43 C54 H54 120.0 . . ?
C43 C54 C67 120.1(8) . . ?
C67 C54 H54 120.0 . . ?
C1AA C56 C36 116.6(9) . . ?
C1AA C56 H56 121.7 . . ?
C36 C56 H56 121.7 . . ?
C7 C60 F35 119.4(10) . . ?
C7 C60 C38 123.6(10) . . ?
C38 C60 F35 117.0(9) . . ?
C4 C61 H61 121.0 . . ?
C36 C61 C4 118.0(9) . . ?
C36 C61 H61 121.0 . . ?
C1AA C62 C4 117.2(9) . . ?
C1AA C62 C43 126.3(8) . . ?
C4 C62 C43 116.5(7) . . ?
C40 C67 C54 118.7(9) . . ?
C40 C67 H67 120.7 . . ?
C54 C67 H67 120.7 . . ?
F2 P1 F3 87.8(8) . . ?
F2 P1 F5 174.2(8) . . ?
F2 P1 F51 91.8(5) . . ?
F3 P1 F5 87.9(9) . . ?
F3 P1 F51 88.8(6) . . ?
F4 P1 F2 91.8(9) . . ?
F4 P1 F3 175.8(8) . . ?
F4 P1 F5 92.2(9) . . ?
F4 P1 F51 87.0(6) . . ?
F4 P1 F58 95.7(7) . . ?
F5 P1 F51 84.2(5) . . ?
F58 P1 F2 90.3(6) . . ?
F58 P1 F3 88.5(7) . . ?
F58 P1 F5 93.5(6) . . ?
F58 P1 F51 176.5(7) . . ?

loop_
_geom_bond_atom_site_label_1
_geom_bond_atom_site_label_2
_geom_bond_distance
_geom_bond_site_symmetry_2
_geom_bond_publ_flag
Ir1 N3 2.143(6) . ?
Ir1 N5 2.043(7) . ?
Ir1 N6 2.165(6) . ?
Ir1 N9 2.045(7) . ?
Ir1 C2 2.010(8) . ?
Ir1 C4 1.990(8) . ?
F1 C2AA 1.191(13) . ?
F13 C20 1.353(10) . ?
F15 C36 1.363(12) . ?
F18 C1AA 1.357(11) . ?
F35 C60 1.372(11) . ?
F46 C53 1.293(14) . ?
F47 C53 1.325(15) . ?
F66 C2AA 1.214(15) . ?
N3 C8 1.304(10) . ?
N3 C34 1.352(10) . ?
N5 C23 1.355(11) . ?
N5 C43 1.361(9) . ?
N6 N12 1.374(9) . ?
N6 C41 1.332(10) . ?
N9 C16 1.358(10) . ?
N9 C24 1.351(10) . ?
N12 C21 1.353(11) . ?
C0AA H0AA 0.9300 . ?
C2 C7 1.382(12) . ?
C2 C19 1.419(11) . ?
C2AA F3AA 1.350(19) . ?
C4 C61 1.410(12) . ?
C4 C62 1.423(11) . ?
C7 H7 0.9300 . ?
C7 C60 1.361(13) . ?
C8 N12 1.430(10) . ?
C8 C26 1.377(12) . ?
C11 C2AA 1.512(16) . ?
C11 C22 1.366(14) . ?
C11 C24 1.372(12) . ?
C14 H14 0.9300 . ?
C14 C25 1.360(13) . ?
C14 C32 1.382(12) . ?
C16 C19 1.451(11) . ?
C16 C37 1.375(12) . ?
C19 C20 1.407(11) . ?
C20 C38 1.364(13) . ?
C21 H21 0.9300 . ?
C21 C31 1.362(13) . ?
C22 H22 0.9300 . ?
C22 C37 1.374(13) . ?
C23 H23 0.9300 . ?
C23 C40 1.362(11) . ?
C24 H24 0.9300 . ?
C25 C0AA 1.353(14) . ?
C25 H25 0.9300 . ?
C26 H26 0.9300 . ?
C26 C29 1.381(14) . ?
C29 H29 0.9300 . ?
C29 C42 1.385(15) . ?
C31 H31 0.9300 . ?
C31 C41 1.391(12) . ?
C32 H32 0.9300 . ?
C32 C33 1.404(11) . ?
C33 C39 1.373(12) . ?
C33 C41 1.461(11) . ?
C34 H34 0.9300 . ?
C34 C42 1.366(12) . ?
C36 C56 1.371(15) . ?
C36 C61 1.363(12) . ?
C37 H37 0.9300 . ?
C38 H38 0.9300 . ?
C38 C60 1.366(14) . ?
C39 C0AA 1.391(13) . ?
C39 H39 0.9300 . ?
C40 C53 1.497(15) . ?
C40 C67 1.354(12) . ?
C42 H42 0.9300 . ?
C43 C54 1.385(12) . ?
C43 C62 1.440(12) . ?
C53 F57 1.258(13) . ?
C54 H54 0.9300 . ?
C54 C67 1.387(14) . ?
C56 C1AA 1.362(15) . ?
C56 H56 0.9300 . ?
C61 H61 0.9300 . ?
C62 C1AA 1.395(11) . ?
C67 H67 0.9300 . ?
P1 F2 1.505(10) . ?
P1 F3 1.524(10) . ?
P1 F4 1.470(10) . ?
P1 F5 1.526(10) . ?
P1 F51 1.571(7) . ?
P1 F58 1.494(7) . ?

loop_
_geom_torsion_atom_site_label_1
_geom_torsion_atom_site_label_2
_geom_torsion_atom_site_label_3
_geom_torsion_atom_site_label_4
_geom_torsion
_geom_torsion_site_symmetry_1
_geom_torsion_site_symmetry_2
_geom_torsion_site_symmetry_3
_geom_torsion_site_symmetry_4
_geom_torsion_publ_flag
Ir1 N3 C8 N12 -2.7(9) . . . . ?
Ir1 N3 C8 C26 177.2(7) . . . . ?
Ir1 N3 C34 C42 -178.1(8) . . . . ?
Ir1 N5 C23 C40 179.6(6) . . . . ?
Ir1 N5 C43 C54 -178.5(6) . . . . ?
Ir1 N5 C43 C62 6.6(9) . . . . ?
Ir1 N6 N12 C8 -16.9(8) . . . . ?
Ir1 N6 N12 C21 161.0(6) . . . . ?
Ir1 N6 C41 C31 -152.7(7) . . . . ?
Ir1 N6 C41 C33 26.5(12) . . . . ?
Ir1 N9 C16 C19 1.1(9) . . . . ?
Ir1 N9 C16 C37 178.4(6) . . . . ?
Ir1 N9 C24 C11 -177.8(6) . . . . ?
Ir1 C2 C7 C60 176.9(7) . . . . ?
Ir1 C2 C19 C16 3.5(9) . . . . ?
Ir1 C2 C19 C20 -178.9(6) . . . . ?
Ir1 C4 C61 C36 -176.0(7) . . . . ?
Ir1 C4 C62 C1AA 174.3(6) . . . . ?
Ir1 C4 C62 C43 -7.5(9) . . . . ?
F13 C20 C38 C60 177.9(8) . . . . ?
F15 C36 C56 C1AA 179.1(10) . . . . ?
F15 C36 C61 C4 -179.7(9) . . . . ?
N3 C8 N12 N6 13.4(10) . . . . ?
N3 C8 N12 C21 -164.0(9) . . . . ?
N3 C8 C26 C29 1.8(15) . . . . ?
N3 C34 C42 C29 0.1(16) . . . . ?
N5 C23 C40 C53 177.2(10) . . . . ?
N5 C23 C40 C67 -0.6(15) . . . . ?
N5 C43 C54 C67 -1.4(14) . . . . ?
N5 C43 C62 C1AA 178.6(8) . . . . ?
N5 C43 C62 C4 0.6(10) . . . . ?
N6 N12 C21 C31 -0.8(11) . . . . ?
N9 C16 C19 C2 -3.0(10) . . . . ?
N9 C16 C19 C20 179.5(7) . . . . ?
N9 C16 C37 C22 0.5(14) . . . . ?
N12 N6 C41 C31 -0.1(9) . . . . ?
N12 N6 C41 C33 179.1(7) . . . . ?
N12 C8 C26 C29 -178.4(8) . . . . ?
N12 C21 C31 C41 0.6(11) . . . . ?
C2 C7 C60 F35 -178.5(8) . . . . ?
C2 C7 C60 C38 0.8(15) . . . . ?
C2 C19 C20 F13 -176.8(7) . . . . ?
C2 C19 C20 C38 2.3(13) . . . . ?
C2AA C11 C22 C37 179.9(11) . . . . ?
C2AA C11 C24 N9 179.0(10) . . . . ?
C4 C62 C1AA F18 -178.3(7) . . . . ?
C4 C62 C1AA C56 3.1(14) . . . . ?
C7 C2 C19 C16 -179.4(7) . . . . ?
C7 C2 C19 C20 -1.9(11) . . . . ?
C8 N3 C34 C42 0.2(13) . . . . ?
C8 N12 C21 C31 176.8(8) . . . . ?
C8 C26 C29 C42 -1.3(16) . . . . ?
C11 C22 C37 C16 0.0(16) . . . . ?
C14 C25 C0AA C39 -0.2(16) . . . . ?
C14 C32 C33 C39 0.6(12) . . . . ?
C14 C32 C33 C41 178.8(8) . . . . ?
C16 N9 C24 C11 2.0(12) . . . . ?
C16 C19 C20 F13 0.6(13) . . . . ?
C16 C19 C20 C38 179.6(8) . . . . ?
C19 C2 C7 C60 0.4(12) . . . . ?
C19 C16 C37 C22 177.3(9) . . . . ?
C19 C20 C38 C60 -1.1(14) . . . . ?
C20 C38 C60 F35 178.9(8) . . . . ?
C20 C38 C60 C7 -0.4(15) . . . . ?
C21 C31 C41 N6 -0.3(11) . . . . ?
C21 C31 C41 C33 -179.5(8) . . . . ?
C22 C11 C2AA F1 -56(2) . . . . ?
C22 C11 C2AA F3AA 58.4(16) . . . . ?
C22 C11 C2AA F66 164.6(16) . . . . ?
C22 C11 C24 N9 -1.5(14) . . . . ?
C23 N5 C43 C54 2.6(12) . . . . ?
C23 N5 C43 C62 -172.3(7) . . . . ?
C23 C40 C53 F46 137.4(12) . . . . ?
C23 C40 C53 F47 -106.7(12) . . . . ?
C23 C40 C53 F57 13.4(19) . . . . ?
C23 C40 C67 C54 1.8(16) . . . . ?
C24 N9 C16 C19 -178.7(7) . . . . ?
C24 N9 C16 C37 -1.4(12) . . . . ?
C24 C11 C2AA F1 123.8(16) . . . . ?
C24 C11 C2AA F3AA -122.2(13) . . . . ?
C24 C11 C2AA F66 -16(2) . . . . ?
C24 C11 C22 C37 0.5(15) . . . . ?
C25 C14 C32 C33 1.1(14) . . . . ?
C26 C8 N12 N6 -166.5(8) . . . . ?
C26 C8 N12 C21 16.1(14) . . . . ?
C26 C29 C42 C34 0.5(17) . . . . ?
C32 C14 C25 C0AA -1.3(15) . . . . ?
C32 C33 C39 C0AA -2.1(13) . . . . ?
C32 C33 C41 N6 52.8(11) . . . . ?
C32 C33 C41 C31 -128.1(10) . . . . ?
C33 C39 C0AA C25 2.0(15) . . . . ?
C34 N3 C8 N12 178.9(7) . . . . ?
C34 N3 C8 C26 -1.2(13) . . . . ?
C36 C56 C1AA F18 -179.1(8) . . . . ?
C36 C56 C1AA C62 -0.5(16) . . . . ?
C37 C16 C19 C2 180.0(8) . . . . ?
C37 C16 C19 C20 2.6(14) . . . . ?
C39 C33 C41 N6 -129.0(9) . . . . ?
C39 C33 C41 C31 50.0(13) . . . . ?
C41 N6 N12 C8 -177.3(7) . . . . ?
C41 N6 N12 C21 0.6(9) . . . . ?
C41 C33 C39 C0AA 179.7(8) . . . . ?
C43 N5 C23 C40 -1.6(13) . . . . ?
C43 C54 C67 C40 -0.8(16) . . . . ?
C43 C62 C1AA F18 3.7(13) . . . . ?
C43 C62 C1AA C56 -174.9(9) . . . . ?
C53 C40 C67 C54 -176.0(11) . . . . ?
C54 C43 C62 C1AA 4.3(14) . . . . ?
C54 C43 C62 C4 -173.8(8) . . . . ?
C56 C36 C61 C4 1.2(16) . . . . ?
C61 C4 C62 C1AA -3.6(12) . . . . ?
C61 C4 C62 C43 174.6(8) . . . . ?
C61 C36 C56 C1AA -1.8(17) . . . . ?
C62 C4 C61 C36 1.6(13) . . . . ?
C62 C43 C54 C67 172.6(9) . . . . ?
C67 C40 C53 F46 -44.8(18) . . . . ?
C67 C40 C53 F47 71.1(15) . . . . ?
C67 C40 C53 F57 -168.8(12) . . . . ?
